data_4308793
loop_
_publ_author_name
'Tracy, Henry J.'
'Mullin, Jerome L.'
'Klooster, Wim T.'
'Martin, James A.'
'Haug, Judith'
'Wallace, Scott'
'Rudloe, Isaac'
'Watts, Kimberly'

_publ_section_title
;
 Enhanced Photoluminescence from Group 14 Metalloles in Aggregated and
 Solid Solutions
;
_journal_coden_ASTM INOCAJ
_journal_issue 6
_journal_name_full 'Inorganic Chemistry'
_journal_page_first 2003
_journal_page_last 2011
_journal_paper_doi 10.1021/ic049034o
_journal_volume 44
_journal_year 2005
_chemical_formula_sum 'C40 H30 Ge'
_chemical_formula_weight 583.28
_chemical_name_systematic 1,1-diphenyl-2,3,4,5-tetraphenylgermole
_space_group_IT_number 2
_symmetry_cell_setting triclinic
_symmetry_Int_Tables_number 2
_symmetry_space_group_name_Hall '-P 1'
_symmetry_space_group_name_H-M 'P -1'
_cell_angle_alpha 100.23
_cell_angle_beta 108.26
_cell_angle_gamma 77.05
_cell_formula_units_Z 2
_cell_length_a 10.279
_cell_length_b 16.529
_cell_length_c 9.641
_cell_measurement_temperature 295(2)
_cell_volume 1505.735
_computing_cell_refinement local
_computing_data_collection local
_computing_data_reduction local
_computing_structure_refinement UPALS
_computing_structure_solution 'x-ray structure known'
_diffrn_ambient_temperature 300
_diffrn_measurement_device 'Enraf Nonius CAD4'
_diffrn_measurement_method \q/2\q
_diffrn_radiation_monochromator graphite
_diffrn_radiation_source 'sealed tube'
_diffrn_radiation_type Cuk\a
_diffrn_radiation_wavelength 1.5418
_diffrn_reflns_limit_h_max 12
_diffrn_reflns_limit_h_min 0
_diffrn_reflns_limit_k_max 20
_diffrn_reflns_limit_k_min -19
_diffrn_reflns_limit_l_max 11
_diffrn_reflns_limit_l_min -12
_diffrn_reflns_number 6089
_diffrn_reflns_theta_max 45
_diffrn_reflns_theta_min 7
_diffrn_standards_decay_% 0
_exptl_absorpt_coefficient_mu 1.390
_exptl_absorpt_correction_type none
_exptl_crystal_density_diffrn 1.286
_exptl_crystal_density_meas yes
_exptl_crystal_density_method calculated
_exptl_crystal_F_000 604
_refine_ls_extinction_method 'type I isotropic'
_refine_ls_goodness_of_fit_obs 1.17
_refine_ls_hydrogen_treatment ref
_refine_ls_matrix_type full
_refine_ls_number_constraints 0
_refine_ls_number_parameters 491
_refine_ls_number_reflns 5283
_refine_ls_number_restraints 0
_refine_ls_R_factor_gt 0.0591
_refine_ls_shift/esd_max <0.1
_refine_ls_structure_factor_coef Fsqd
_refine_ls_weighting_details 'w = 1/(s^2(F)+[0.02*F]^2+3)'
_refine_ls_weighting_scheme calc
_refine_ls_wR_factor_gt 0.0901
_reflns_number_observed 5283
_reflns_number_total 6089
_reflns_observed_criterion '>1.5 sigma'
_cod_data_source_file ic049034osi20040720_091519_1.cif
_cod_data_source_block ?
_cod_depositor_comments
;
The following automatic conversions were performed:
_cell_measurement_temperature value 'room temperature' changed to
'295(2)' - took room/ambient temperature average value [293;298] in
Kelvins(K).
Automatic conversion script
Id: cif_fix_values 1391 2010-09-07 12:51:13Z saulius 

The following automatic conversions were performed:

'_atom_site_thermal_displace_type' tag value 'Uij' was replaced with
'Uani' value 41 time.

Automatic conversion script
Id: cif_fix_values 1646 2011-03-28 12:23:43Z adriana 

The following automatic conversions were performed:

'_refine_ls_weighting_scheme' value '1/(s^2(F)+[0.02*F]^2+3)' was
changed to 'calc'. New tag '_refine_ls_weighting_details' was
created. The value of the new tag was set to 'w =
1/(s^2(F)+[0.02*F]^2+3)'.

Automatic conversion script
Id: cif_fix_values 3143 2015-03-26 13:38:13Z robertas 
;
_cod_original_cell_volume 1505.7
_cod_original_formula_sum 'H30 C40 Ge'
_cod_database_code 4308793

loop_
_symmetry_equiv_pos_as_xyz
x,y,z
-x,-y,-z

loop_
_atom_site_aniso_label
_atom_site_aniso_U_11
_atom_site_aniso_U_22
_atom_site_aniso_U_33
_atom_site_aniso_U_12
_atom_site_aniso_U_13
_atom_site_aniso_U_23
Ge 0.0566(2) 0.0401(1) 0.0445(1) -0.0136(1) 0.0074(1) 0.0042(1)
C1 0.0518(11) 0.0427(10) 0.0439(10) -0.0093(8) 0.0111(8) 0.0053(8)
C2 0.0489(10) 0.0420(9) 0.0446(10) -0.0092(8) 0.0141(8) 0.0035(7)
C3 0.0528(11) 0.0389(9) 0.0487(10) -0.0073(8) 0.0165(8) 0.0058(8)
C4 0.0590(12) 0.0437(10) 0.0459(10) -0.0098(9) 0.0142(9) 0.0058(8)
C11 0.0511(11) 0.0441(10) 0.0489(10) -0.0070(8) 0.0153(9) 0.0082(8)
C12 0.0696(14) 0.0513(12) 0.0575(13) -0.0164(11) 0.0140(11) 0.0113(10)
C13 0.0837(18) 0.0546(13) 0.0792(17) -0.0163(13) 0.0247(14) 0.0199(12)
C14 0.0873(19) 0.0706(16) 0.0690(16) -0.0102(14) 0.0204(14) 0.0308(13)
C15 0.0880(19) 0.0756(17) 0.0557(14) -0.0139(15) 0.0056(13) 0.0226(12)
C16 0.0749(16) 0.0593(13) 0.0540(12) -0.0180(12) 0.0067(11) 0.0133(10)
C21 0.0543(11) 0.0424(10) 0.0501(10) -0.0146(9) 0.0098(9) 0.0080(8)
C22 0.0774(18) 0.0619(15) 0.0585(14) -0.0065(13) 0.0125(13) -0.0047(11)
C23 0.1367(35) 0.0666(18) 0.0609(17) -0.0139(20) 0.0003(19) -0.0095(14)
C24 0.1236(33) 0.0718(19) 0.0862(23) -0.0429(21) -0.0326(23) 0.0168(17)
C25 0.0658(20) 0.1117(29) 0.1237(32) -0.0439(20) -0.0132(20) 0.0443(25)
C26 0.0573(14) 0.0866(19) 0.0763(17) -0.0245(13) 0.0131(13) 0.0188(14)
C31 0.0520(11) 0.0412(10) 0.0514(11) -0.0099(8) 0.0081(9) 0.0089(8)
C32 0.0648(14) 0.0604(14) 0.0583(13) -0.0173(11) 0.0138(11) 0.0141(11)
C33 0.0769(17) 0.0828(19) 0.0712(16) -0.0356(15) 0.0042(14) 0.0302(14)
C34 0.0988(22) 0.0580(15) 0.0812(18) -0.0353(15) -0.0108(16) 0.0238(14)
C35 0.1020(22) 0.0431(12) 0.0862(19) -0.0122(14) 0.0098(17) 0.0042(12)
C36 0.0762(16) 0.0453(12) 0.0718(15) -0.0077(11) 0.0218(13) 0.0049(10)
C41 0.0520(11) 0.0505(11) 0.0480(10) -0.0107(9) 0.0122(9) 0.0117(8)
C42 0.0759(16) 0.0674(15) 0.0482(12) -0.0047(13) 0.0155(11) 0.0055(10)
C43 0.0785(18) 0.1105(25) 0.0477(13) -0.0126(17) 0.0167(12) 0.0077(14)
C44 0.0601(15) 0.1236(27) 0.0589(15) -0.0206(16) 0.0031(12) 0.0374(17)
C45 0.0616(15) 0.0799(19) 0.0834(19) -0.0094(14) 0.0012(13) 0.0397(16)
C46 0.0626(14) 0.0567(13) 0.0648(14) -0.0076(11) 0.0094(11) 0.0130(11)
C51 0.0649(13) 0.0462(10) 0.0467(10) -0.0139(9) 0.0136(9) 0.0065(8)
C52 0.0749(18) 0.0611(15) 0.0843(18) -0.0224(13) 0.0225(14) -0.0108(13)
C53 0.1223(30) 0.0577(16) 0.0996(23) -0.0327(18) 0.0461(21) -0.0162(15)
C54 0.1236(29) 0.0600(16) 0.0817(20) 0.0101(18) 0.0508(20) 0.0161(14)
C55 0.0826(21) 0.0940(23) 0.0690(17) 0.0168(18) 0.0265(15) 0.0158(16)
C56 0.0654(15) 0.0778(17) 0.0580(14) -0.0078(13) 0.0148(12) 0.0023(12)
C61 0.0610(13) 0.0514(11) 0.0513(11) -0.0169(10) 0.0074(9) 0.0016(9)
C62 0.0699(17) 0.0950(21) 0.0565(14) -0.0096(15) 0.0180(12) 0.0031(13)
C63 0.0796(20) 0.1070(26) 0.0810(20) -0.0102(18) 0.0325(17) 0.0074(17)
C64 0.0662(18) 0.0801(20) 0.1085(24) -0.0085(15) 0.0216(17) 0.0145(17)
C65 0.0716(18) 0.0814(20) 0.0990(22) -0.0182(15) -0.0056(16) 0.0345(17)
C66 0.0715(17) 0.0724(17) 0.0781(17) -0.0206(13) 0.0039(13) 0.0291(14)

loop_
_atom_site_label
_atom_site_fract_x
_atom_site_fract_y
_atom_site_fract_z
_atom_site_U_iso_or_equiv
_atom_site_occupancy
_atom_site_thermal_displace_type
_atom_site_calc_flag
_atom_site_calc_attached_atom
Ge 0.60066(3) 0.68246(1) -0.11125(2) 0.0458(1) 1.000 Uani d ?
C1 0.7122(2) 0.7106(1) 0.0896(2) 0.051(1) 1.000 Uani d ?
C2 0.7507(2) 0.7845(1) 0.0924(2) 0.051(1) 1.000 Uani d ?
C3 0.7023(2) 0.8245(1) -0.0482(2) 0.057(1) 1.000 Uani d ?
C4 0.6294(2) 0.7823(1) -0.1702(2) 0.056(1) 1.000 Uani d ?
C11 0.7512(2) 0.6539(1) 0.2047(2) 0.059(1) 1.000 Uani d ?
C12 0.7047(3) 0.5780(2) 0.1675(3) 0.065(1) 1.000 Uani d ?
C13 0.7370(3) 0.5208(2) 0.2694(3) 0.091(2) 1.000 Uani d ?
C14 0.8141(3) 0.5389(2) 0.4098(3) 0.103(2) 1.000 Uani d ?
C15 0.8633(3) 0.6117(2) 0.4482(3) 0.083(2) 1.000 Uani d ?
C16 0.8337(3) 0.6688(2) 0.3489(3) 0.064(1) 1.000 Uani d ?
C21 0.8448(2) 0.8253(1) 0.2238(2) 0.051(1) 1.000 Uani d ?
C22 0.7965(3) 0.8711(2) 0.3392(3) 0.067(2) 1.000 Uani d ?
C23 0.8881(5) 0.9025(2) 0.4645(4) 0.073(2) 1.000 Uani d ?
C24 1.0262(5) 0.8904(2) 0.4784(5) 0.055(3) 1.000 Uani d ?
C25 1.0754(4) 0.8475(3) 0.3659(6) 0.092(3) 1.000 Uani d ?
C26 0.9849(3) 0.8148(2) 0.2369(3) 0.078(2) 1.000 Uani d ?
C31 0.7377(2) 0.9076(1) -0.0465(2) 0.053(1) 1.000 Uani d ?
C32 0.8177(3) 0.9177(2) -0.1322(3) 0.068(1) 1.000 Uani d ?
C33 0.8461(3) 0.9959(2) -0.1327(3) 0.076(2) 1.000 Uani d ?
C34 0.7954(4) 1.0641(2) -0.0482(3) 0.064(2) 1.000 Uani d ?
C35 0.7165(4) 1.0552(2) 0.0366(4) 0.078(2) 1.000 Uani d ?
C36 0.6892(3) 0.9771(2) 0.0387(3) 0.077(2) 1.000 Uani d ?
C41 0.5662(2) 0.8081(1) -0.3197(2) 0.059(1) 1.000 Uani d ?
C42 0.5705(3) 0.7474(2) -0.4398(3) 0.075(2) 1.000 Uani d ?
C43 0.5109(3) 0.7680(2) -0.5820(3) 0.087(2) 1.000 Uani d ?
C44 0.4461(3) 0.8485(2) -0.6068(3) 0.094(2) 1.000 Uani d ?
C45 0.4387(3) 0.9083(2) -0.4904(4) 0.096(2) 1.000 Uani d ?
C46 0.4990(3) 0.8888(2) -0.3470(3) 0.071(1) 1.000 Uani d ?
C51 0.6818(3) 0.5757(1) -0.1988(2) 0.057(1) 1.000 Uani d ?
C52 0.6021(3) 0.5188(2) -0.2880(3) 0.066(2) 1.000 Uani d ?
C53 0.6644(5) 0.4404(2) -0.3387(4) 0.091(3) 1.000 Uani d ?
C54 0.8056(4) 0.4183(2) -0.3025(4) 0.140(2) 1.000 Uani d ?
C55 0.8868(4) 0.4738(2) -0.2156(3) 0.121(2) 1.000 Uani d ?
C56 0.8258(3) 0.5517(2) -0.1645(3) 0.073(2) 1.000 Uani d ?
C61 0.4027(3) 0.6899(1) -0.1322(2) 0.049(1) 1.000 Uani d ?
C62 0.3574(3) 0.6748(2) -0.0181(3) 0.082(2) 1.000 Uani d ?
C63 0.2189(4) 0.6810(3) -0.0317(4) 0.109(2) 1.000 Uani d ?
C64 0.1188(3) 0.7045(2) -0.1596(4) 0.103(2) 1.000 Uani d ?
C65 0.1614(3) 0.7217(2) -0.2706(4) 0.091(2) 1.000 Uani d ?
C66 0.3009(3) 0.7145(2) -0.2579(3) 0.082(2) 1.000 Uani d ?
H12 0.643(3) 0.561(2) 0.064(3) 0.080(9) 1.000 Uiso d ?
H13 0.704(3) 0.465(2) 0.235(3) 0.088(9) 1.000 Uiso d ?
H14 0.832(4) 0.498(3) 0.477(4) 0.114(12) 1.000 Uiso d ?
H15 0.916(5) 0.625(3) 0.546(4) 0.124(14) 1.000 Uiso d ?
H16 0.875(3) 0.721(2) 0.379(3) 0.089(9) 1.000 Uiso d ?
H22 0.709(4) 0.873(2) 0.336(3) 0.087(10) 1.000 Uiso d ?
H23 0.854(5) 0.929(3) 0.532(5) 0.135(17) 1.000 Uiso d ?
H24 1.090(5) 0.911(3) 0.570(5) 0.121(13) 1.000 Uiso d ?
H25 1.155(6) 0.838(3) 0.362(5) 0.141(18) 1.000 Uiso d ?
H26 1.015(3) 0.781(2) 0.157(3) 0.067(8) 1.000 Uiso d ?
H32 0.853(3) 0.873(2) -0.189(3) 0.067(8) 1.000 Uiso d ?
H33 0.907(4) 1.000(2) -0.185(4) 0.089(10) 1.000 Uiso d ?
H34 0.816(4) 1.120(2) -0.048(4) 0.098(10) 1.000 Uiso d ?
H35 0.682(4) 1.104(2) 0.106(4) 0.105(11) 1.000 Uiso d ?
H36 0.639(3) 0.972(2) 0.089(3) 0.080(10) 1.000 Uiso d ?
H42 0.616(4) 0.687(2) -0.422(3) 0.089(9) 1.000 Uiso d ?
H43 0.528(3) 0.722(2) -0.658(3) 0.084(9) 1.000 Uiso d ?
H44 0.401(4) 0.862(3) -0.711(4) 0.114(12) 1.000 Uiso d ?
H45 0.399(4) 0.961(2) -0.504(4) 0.087(10) 1.000 Uiso d ?
H46 0.496(3) 0.930(2) -0.269(3) 0.068(8) 1.000 Uiso d ?
H52 0.504(4) 0.534(2) -0.317(3) 0.087(10) 1.000 Uiso d ?
H53 0.614(4) 0.403(3) -0.416(4) 0.124(14) 1.000 Uiso d ?
H54 0.853(4) 0.356(3) -0.340(4) 0.110(12) 1.000 Uiso d ?
H55 0.989(5) 0.460(3) -0.186(5) 0.137(15) 1.000 Uiso d ?
H56 0.887(4) 0.587(2) -0.102(4) 0.106(12) 1.000 Uiso d ?
H62 0.429(4) 0.656(2) 0.080(4) 0.105(11) 1.000 Uiso d ?
H63 0.178(4) 0.673(3) 0.049(5) 0.126(14) 1.000 Uiso d ?
H64 0.016(4) 0.706(2) -0.167(3) 0.089(9) 1.000 Uiso d ?
H65 0.094(5) 0.739(3) -0.365(5) 0.124(13) 1.000 Uiso d ?
H66 0.331(4) 0.733(3) -0.331(4) 0.113(12) 1.000 Uiso d ?

loop_
_atom_type_symbol
_atom_type_scat_dispersion_real
_atom_type_scat_dispersion_imag
_atom_type_scat_source
Sn -1.163 0.886 International_Tables_Vol_IV_Ta.3.1
C .017 .009 International_Tables_Vol_IV_Ta.3.1
H .000 .000 International_Tables_Vol_IV_Ta.3.1

loop_
_exptl_crystal_face_index_h
_exptl_crystal_face_index_k
_exptl_crystal_face_index_l
_exptl_crystal_face_perp_dist
? ? ? ?

loop_
_geom_angle_atom_site_label_1
_geom_angle_atom_site_label_2
_geom_angle_atom_site_label_3
_geom_angle
_geom_angle_site_symmetry_1
_geom_angle_site_symmetry_2
_geom_angle_site_symmetry_3
_geom_angle_publ_flag
C51 Ge C4 116.7(1) . . . yes
C51 Ge C1 111.51(8) . . . yes
C51 Ge C61 112.3(1) . . . yes
C4 Ge C1 90.55(9) . . . yes
C4 Ge C61 109.9(1) . . . yes
C1 Ge C61 114.2(1) . . . yes
Ge C1 C2 106.6(1) . . . yes
Ge C1 C11 122.8(1) . . . yes
C2 C1 C11 130.5(2) . . . yes
C1 C2 C21 123.7(2) . . . yes
C1 C2 C3 117.9(2) . . . yes
C21 C2 C3 118.3(2) . . . yes
C4 C3 C31 123.4(2) . . . yes
C4 C3 C2 117.6(2) . . . yes
C31 C3 C2 119.0(2) . . . yes
Ge C4 C3 107.2(2) . . . yes
Ge C4 C41 123.8(2) . . . yes
C3 C4 C41 128.6(2) . . . yes
C12 C11 C16 115.9(2) . . . yes
C12 C11 C1 118.2(2) . . . yes
C16 C11 C1 125.9(2) . . . yes
H12 C12 C11 122.(2) . . . yes
H12 C12 C13 116.(2) . . . yes
C11 C12 C13 121.9(2) . . . yes
H13 C13 C14 121.(2) . . . yes
H13 C13 C12 119.(2) . . . yes
C14 C13 C12 120.2(3) . . . yes
H14 C14 C13 117.(2) . . . yes
H14 C14 C15 124.(2) . . . yes
C13 C14 C15 119.1(3) . . . yes
H15 C15 C14 120.(3) . . . yes
H15 C15 C16 119.(3) . . . yes
C14 C15 C16 121.6(2) . . . yes
H16 C16 C15 120.(2) . . . yes
H16 C16 C11 119.(2) . . . yes
C15 C16 C11 121.2(3) . . . yes
C26 C21 C22 118.2(2) . . . yes
C26 C21 C2 120.1(2) . . . yes
C22 C21 C2 121.6(2) . . . yes
H22 C22 C23 120.(2) . . . yes
H22 C22 C21 119.(2) . . . yes
C23 C22 C21 120.3(3) . . . yes
H23 C23 C24 122.(3) . . . yes
H23 C23 C22 117.(3) . . . yes
C24 C23 C22 121.3(4) . . . yes
H24 C24 C23 120.(3) . . . yes
H24 C24 C25 120.(3) . . . yes
C23 C24 C25 119.5(4) . . . yes
H25 C25 C24 127.(3) . . . yes
H25 C25 C26 112.(3) . . . yes
C24 C25 C26 120.6(4) . . . yes
H26 C26 C21 116.(2) . . . yes
H26 C26 C25 124.(2) . . . yes
C21 C26 C25 120.1(3) . . . yes
C36 C31 C32 118.0(2) . . . yes
C36 C31 C3 120.8(2) . . . yes
C32 C31 C3 121.2(2) . . . yes
H32 C32 C31 120.(2) . . . yes
H32 C32 C33 119.(2) . . . yes
C31 C32 C33 120.4(2) . . . yes
H33 C33 C34 121.(2) . . . yes
H33 C33 C32 118.(2) . . . yes
C34 C33 C32 120.4(4) . . . yes
H34 C34 C35 120.(2) . . . yes
H34 C34 C33 120.(2) . . . yes
C35 C34 C33 119.9(3) . . . yes
H35 C35 C34 122.(3) . . . yes
H35 C35 C36 118.(3) . . . yes
C34 C35 C36 120.0(3) . . . yes
H36 C36 C31 119.(2) . . . yes
H36 C36 C35 119.(2) . . . yes
C31 C36 C35 121.3(3) . . . yes
C46 C41 C42 118.2(2) . . . yes
C46 C41 C4 123.5(2) . . . yes
C42 C41 C4 118.2(2) . . . yes
H42 C42 C43 120.(2) . . . yes
H42 C42 C41 120.(2) . . . yes
C43 C42 C41 120.5(3) . . . yes
H43 C43 C44 126.(2) . . . yes
H43 C43 C42 114.(2) . . . yes
C44 C43 C42 120.4(3) . . . yes
H44 C44 C45 121.(2) . . . yes
H44 C44 C43 119.(2) . . . yes
C45 C44 C43 119.8(3) . . . yes
H45 C45 C44 121.(2) . . . yes
H45 C45 C46 118.(2) . . . yes
C44 C45 C46 120.5(3) . . . yes
H46 C46 C41 119.(2) . . . yes
H46 C46 C45 120.(2) . . . yes
C41 C46 C45 120.6(2) . . . yes
C52 C51 C56 117.4(2) . . . yes
H52 C52 C51 119.(2) . . . yes
H52 C52 C53 120.(2) . . . yes
C51 C52 C53 120.9(3) . . . yes
H53 C53 C54 115.(3) . . . yes
H53 C53 C52 123.(2) . . . yes
C54 C53 C52 120.5(3) . . . yes
H54 C54 C53 120.(2) . . . yes
H54 C54 C55 120.(2) . . . yes
C53 C54 C55 119.8(3) . . . yes
H55 C55 C54 122.(3) . . . yes
H55 C55 C56 118.(3) . . . yes
C54 C55 C56 120.1(3) . . . yes
H56 C56 C55 117.(2) . . . yes
H56 C56 C51 122.(2) . . . yes
C55 C56 C51 121.4(3) . . . yes
C66 C61 C62 117.0(3) . . . yes
H62 C62 C63 117.(3) . . . yes
H62 C62 C61 121.(3) . . . yes
C63 C62 C61 121.7(3) . . . yes
H63 C63 C62 126.(2) . . . yes
H63 C63 C64 114.(2) . . . yes
C62 C63 C64 120.2(4) . . . yes
H64 C64 C65 124.(2) . . . yes
H64 C64 C63 118.(2) . . . yes
C65 C64 C63 118.7(3) . . . yes
H65 C65 C64 122.(3) . . . yes
H65 C65 C66 117.(3) . . . yes
C64 C65 C66 121.2(3) . . . yes
H66 C66 C65 121.(2) . . . yes
H66 C66 C61 117.(2) . . . yes
C65 C66 C61 121.1(3) . . . yes

loop_
_geom_bond_atom_site_label_1
_geom_bond_atom_site_label_2
_geom_bond_distance
_geom_bond_site_symmetry_1
_geom_bond_site_symmetry_2
_geom_bond_publ_flag
Ge C1 1.952(2) . . yes
Ge C4 1.947(3) . . yes
Ge C51 1.943(2) . . yes
Ge C61 1.958(3) . . yes
C1 C2 1.360(3) . . yes
C1 C11 1.480(3) . . yes
C2 C3 1.507(3) . . yes
C2 C21 1.489(3) . . yes
C3 C4 1.349(3) . . yes
C3 C31 1.494(3) . . yes
C4 C41 1.480(3) . . yes
C11 C12 1.391(4) . . yes
C11 C16 1.395(3) . . yes
C12 H12 1.03(3) . . yes
C12 C13 1.397(4) . . yes
C13 H13 1.02(4) . . yes
C13 C14 1.357(4) . . yes
C14 H14 0.98(5) . . yes
C14 C15 1.357(5) . . yes
C15 H15 0.94(4) . . yes
C15 C16 1.382(4) . . yes
C16 H16 1.00(4) . . yes
C21 C22 1.391(4) . . yes
C21 C26 1.380(4) . . yes
C22 H22 0.88(4) . . yes
C22 C23 1.378(5) . . yes
C23 H23 0.84(5) . . yes
C23 C24 1.355(8) . . yes
C24 H24 0.98(4) . . yes
C24 C25 1.359(7) . . yes
C25 H25 0.81(6) . . yes
C25 C26 1.402(5) . . yes
C26 H26 0.96(3) . . yes
C31 C32 1.388(4) . . yes
C31 C36 1.382(3) . . yes
C32 H32 0.92(3) . . yes
C32 C33 1.388(5) . . yes
C33 H33 0.93(4) . . yes
C33 C34 1.371(4) . . yes
C34 H34 1.00(4) . . yes
C34 C35 1.364(6) . . yes
C35 H35 1.02(4) . . yes
C35 C36 1.385(4) . . yes
C36 H36 0.84(4) . . yes
C41 C42 1.396(3) . . yes
C41 C46 1.386(3) . . yes
C42 H42 1.03(3) . . yes
C42 C43 1.385(4) . . yes
C43 H43 0.99(3) . . yes
C43 C44 1.374(5) . . yes
C44 H44 1.00(4) . . yes
C44 C45 1.367(5) . . yes
C45 H45 0.88(4) . . yes
C45 C46 1.390(4) . . yes
C46 H46 0.93(3) . . yes
C51 C52 1.384(4) . . yes
C51 C56 1.391(4) . . yes
C52 H52 0.95(3) . . yes
C52 C53 1.388(4) . . yes
C53 H53 0.97(4) . . yes
C53 C54 1.361(6) . . yes
C54 H54 1.09(4) . . yes
C54 C55 1.369(5) . . yes
C55 H55 0.98(5) . . yes
C55 C56 1.378(5) . . yes
C56 H56 0.95(4) . . yes
C61 C62 1.400(5) . . yes
C61 C66 1.385(3) . . yes
C62 H62 1.04(3) . . yes
C62 C63 1.371(5) . . yes
C63 H63 1.03(5) . . yes
C63 C64 1.388(5) . . yes
C64 H64 1.03(4) . . yes
C64 C65 1.369(6) . . yes
C65 H65 1.00(4) . . yes
C65 C66 1.380(5) . . yes
C66 H66 0.97(5) . . yes

loop_
_geom_contact_atom_site_label_1
_geom_contact_atom_site_label_2
_geom_contact_distance
_geom_contact_site_symmetry_1
_geom_contact_site_symmetry_2
_geom_contact_publ_flag
H13 H52 2.49(6) . 55402 no
H26 H63 2.48(5) . 65501 no
H43 H62 2.55(4) . 55401 no

loop_
_geom_torsion_atom_site_label_1
_geom_torsion_atom_site_label_2
_geom_torsion_atom_site_label_3
_geom_torsion_atom_site_label_4
_geom_torsion
_geom_torsion_site_symmetry_1
_geom_torsion_site_symmetry_2
_geom_torsion_site_symmetry_3
_geom_torsion_site_symmetry_4
_geom_torsion_publ_flag
? ? ? ? ? ? ? ? ? ?

loop_
_cod_changelog_entry_id
_cod_changelog_entry_author
_cod_changelog_entry_date
_cod_changelog_entry_text
1 'Vaitkus, Antanas' 2023-03-28T16:50:00+03:00
;
 Changed the '_refine_ls_structure_factor_coef' data item value from
 'F2' to 'Fsqd' after consulting the original publication.
;

loop_
_cod_related_entry_id
_cod_related_entry_database
_cod_related_entry_code
1 ChemSpider 30660702
